data_4326714
loop_
_publ_author_name
'Qisheng Lin'
'John D. Corbett'

_publ_contact_author_address
;Dept. of Chem.
Iowa State University
Ames, IA, 50011
;
_publ_contact_author_email jcorbett@iastate.edu
_publ_contact_author_name 'John D. Corbett'
_publ_section_title
;
 Exploratory Syntheses and Structures of SrAu4.3In1.7 and CaAg3.5In1.9:
 Electron-Poor Intermetallics with Diversified Polyanionic Frameworks That
 Are Derived from the CaAu4In2 Approximant
;
_journal_name_full 'Inorganic Chemistry'
_journal_page_first 11091
_journal_page_last 11098
_journal_paper_doi 10.1021/ic2016275
_journal_volume 50
_journal_year 2011
_chemical_formula_sum 'Au4.3 In1.7 Sr'
_chemical_formula_weight 1130.18
_chemical_name_systematic
; 
 ? 
;
_space_group_IT_number 62
_symmetry_cell_setting orthorhombic
_symmetry_space_group_name_Hall '-P 2ac 2n'
_symmetry_space_group_name_H-M 'P n m a'
_atom_sites_solution_primary direct
_atom_sites_solution_secondary difmap
_audit_creation_method SHELXL-97
_cell_angle_alpha 90.00
_cell_angle_beta 90.00
_cell_angle_gamma 90.00
_cell_formula_units_Z 4
_cell_length_a 9.1017(13)
_cell_length_b 5.6379(9)
_cell_length_c 11.5149(17)
_cell_measurement_reflns_used 778
_cell_measurement_temperature 293(2)
_cell_measurement_theta_max 28.3
_cell_measurement_theta_min 2.8
_cell_volume 590.88(15)
_computing_structure_refinement 'SHELXL-97 (Sheldrick, 1997)'
_computing_structure_solution 'SHELXS-97 (Sheldrick, 1990)'
_diffrn_ambient_temperature 293(2)
_diffrn_measured_fraction_theta_full 0.960
_diffrn_measured_fraction_theta_max 0.960
_diffrn_radiation_monochromator graphite
_diffrn_radiation_source 'fine-focus sealed tube'
_diffrn_radiation_type MoK\a
_diffrn_radiation_wavelength 0.71073
_diffrn_reflns_av_R_equivalents 0.0474
_diffrn_reflns_av_sigmaI/netI 0.0390
_diffrn_reflns_limit_h_max 9
_diffrn_reflns_limit_h_min -12
_diffrn_reflns_limit_k_max 7
_diffrn_reflns_limit_k_min -6
_diffrn_reflns_limit_l_max 13
_diffrn_reflns_limit_l_min -15
_diffrn_reflns_number 3530
_diffrn_reflns_theta_full 28.28
_diffrn_reflns_theta_max 28.28
_diffrn_reflns_theta_min 2.85
_exptl_absorpt_coefficient_mu 121.768
_exptl_absorpt_correction_T_max 0.112
_exptl_absorpt_correction_T_min 0.026
_exptl_absorpt_correction_type empirical
_exptl_absorpt_process_details SADABS
_exptl_crystal_colour silve
_exptl_crystal_density_diffrn 12.704
_exptl_crystal_description irregular
_exptl_crystal_F_000 1845
_exptl_crystal_size_max 0.031
_exptl_crystal_size_mid 0.024
_exptl_crystal_size_min 0.018
_refine_diff_density_max 3.657
_refine_diff_density_min -4.036
_refine_diff_density_rms 0.941
_refine_ls_extinction_coef 0.0022(2)
_refine_ls_extinction_expression Fc^*^=kFc[1+0.001xFc^2^\l^3^/sin(2\q)]^-1/4^
_refine_ls_extinction_method SHELXL
_refine_ls_goodness_of_fit_ref 1.245
_refine_ls_matrix_type full
_refine_ls_number_parameters 42
_refine_ls_number_reflns 778
_refine_ls_number_restraints 0
_refine_ls_restrained_S_all 1.245
_refine_ls_R_factor_all 0.0615
_refine_ls_R_factor_gt 0.0584
_refine_ls_shift/su_max 0.000
_refine_ls_shift/su_mean 0.000
_refine_ls_structure_factor_coef Fsqd
_refine_ls_weighting_details 'calc w=1/[\s^2^(Fo^2^)+(0.0000P)^2^+289.1926P] where P=(Fo^2^+2Fc^2^)/3'
_refine_ls_weighting_scheme calc
_refine_ls_wR_factor_gt 0.1487
_refine_ls_wR_factor_ref 0.1499
_reflns_number_gt 735
_reflns_number_total 778
_reflns_threshold_expression >2sigma(I)
_cod_data_source_file ic2016275_si_002_1.cif
_cod_data_source_block SrAu4.3In1.7
_cod_original_formula_sum 'Au4.30 In1.70 Sr'
_cod_database_code 4326714

loop_
_symmetry_equiv_pos_as_xyz
'x, y, z'
'-x+1/2, -y, z+1/2'
'-x, y+1/2, -z'
'x+1/2, -y+1/2, -z+1/2'
'-x, -y, -z'
'x-1/2, y, -z-1/2'
'x, -y-1/2, z'
'-x-1/2, y-1/2, z-1/2'

loop_
_atom_site_label
_atom_site_type_symbol
_atom_site_fract_x
_atom_site_fract_y
_atom_site_fract_z
_atom_site_U_iso_or_equiv
_atom_site_adp_type
_atom_site_occupancy
_atom_site_symmetry_multiplicity
_atom_site_calc_flag
_atom_site_refinement_flags
Au1 Au 0.0701(2) 0.2500 0.08565(17) 0.0220(6) Uani 1 2 d S
Au2 Au 0.4047(2) 0.2500 0.01768(16) 0.0217(6) Uani 1 2 d S
Au3 Au 0.3158(2) 0.2500 0.26370(19) 0.0281(7) Uani 1 2 d S
In4 In 0.0630(2) 0.5131(3) 0.30380(15) 0.0263(7) Uani 0.35(2) 1 d P
Au4 Au 0.0630(2) 0.5131(3) 0.30380(15) 0.0263(7) Uani 0.65(2) 1 d P
In5 In 0.1447(4) 0.2500 0.8603(3) 0.0204(8) Uani 1 2 d S
Sr6 Sr 0.2588(5) 0.2500 0.5590(4) 0.0190(10) Uani 1 2 d S

loop_
_atom_site_aniso_label
_atom_site_aniso_U_11
_atom_site_aniso_U_22
_atom_site_aniso_U_33
_atom_site_aniso_U_23
_atom_site_aniso_U_13
_atom_site_aniso_U_12
Au1 0.0273(11) 0.0280(12) 0.0106(9) 0.000 0.0030(7) 0.000
Au2 0.0337(11) 0.0211(11) 0.0102(9) 0.000 -0.0010(7) 0.000
Au3 0.0213(11) 0.0409(14) 0.0221(11) 0.000 0.0022(8) 0.000
In4 0.0310(11) 0.0243(11) 0.0236(10) -0.0111(7) 0.0014(7) -0.0016(7)
Au4 0.0310(11) 0.0243(11) 0.0236(10) -0.0111(7) 0.0014(7) -0.0016(7)
In5 0.0202(17) 0.031(2) 0.0098(15) 0.000 -0.0003(12) 0.000
Sr6 0.027(2) 0.017(2) 0.013(2) 0.000 -0.0018(18) 0.000

loop_
_atom_type_symbol
_atom_type_description
_atom_type_scat_dispersion_real
_atom_type_scat_dispersion_imag
_atom_type_scat_source
Sr Sr -1.5307 3.2498 'International Tables Vol C Tables 4.2.6.8 and 6.1.1.4'
In In -0.7276 1.3100 'International Tables Vol C Tables 4.2.6.8 and 6.1.1.4'
Au Au -2.0133 8.8022 'International Tables Vol C Tables 4.2.6.8 and 6.1.1.4'

loop_
_geom_angle_atom_site_label_1
_geom_angle_atom_site_label_2
_geom_angle_atom_site_label_3
_geom_angle
_geom_angle_site_symmetry_1
_geom_angle_site_symmetry_3
In5 Au1 Au3 141.50(12) 1_554 6_556
In5 Au1 In4 146.98(6) 1_554 .
Au3 Au1 In4 57.72(6) 6_556 .
In5 Au1 Au4 146.98(6) 1_554 7_565
Au3 Au1 Au4 57.72(6) 6_556 7_565
In4 Au1 Au4 61.12(9) . 7_565
In5 Au1 In4 146.98(6) 1_554 7_565
Au3 Au1 In4 57.72(6) 6_556 7_565
In4 Au1 In4 61.12(9) . 7_565
Au4 Au1 In4 0.00(10) 7_565 7_565
In5 Au1 Au3 117.86(11) 1_554 .
Au3 Au1 Au3 100.63(6) 6_556 .
In4 Au1 Au3 55.57(6) . .
Au4 Au1 Au3 55.57(6) 7_565 .
In4 Au1 Au3 55.57(6) 7_565 .
In5 Au1 Au2 60.93(9) 1_554 .
Au3 Au1 Au2 157.57(9) 6_556 .
In4 Au1 Au2 103.65(7) . .
Au4 Au1 Au2 103.65(7) 7_565 .
In4 Au1 Au2 103.65(7) 7_565 .
Au3 Au1 Au2 56.94(7) . .
In5 Au1 Sr6 77.67(9) 1_554 2_564
Au3 Au1 Sr6 116.24(8) 6_556 2_564
In4 Au1 Sr6 69.48(9) . 2_564
Au4 Au1 Sr6 122.37(11) 7_565 2_564
In4 Au1 Sr6 122.37(11) 7_565 2_564
Au3 Au1 Sr6 73.10(9) . 2_564
Au2 Au1 Sr6 60.67(8) . 2_564
In5 Au1 Sr6 77.67(9) 1_554 2_554
Au3 Au1 Sr6 116.24(8) 6_556 2_554
In4 Au1 Sr6 122.37(11) . 2_554
Au4 Au1 Sr6 69.48(9) 7_565 2_554
In4 Au1 Sr6 69.48(9) 7_565 2_554
Au3 Au1 Sr6 73.10(9) . 2_554
Au2 Au1 Sr6 60.67(8) . 2_554
Sr6 Au1 Sr6 121.23(16) 2_564 2_554
In5 Au1 Sr6 74.21(12) 1_554 6_556
Au3 Au1 Sr6 67.29(10) 6_556 6_556
In4 Au1 Sr6 114.64(10) . 6_556
Au4 Au1 Sr6 114.64(10) 7_565 6_556
In4 Au1 Sr6 114.64(10) 7_565 6_556
Au3 Au1 Sr6 167.92(11) . 6_556
Au2 Au1 Sr6 135.14(11) . 6_556
Sr6 Au1 Sr6 111.53(9) 2_564 6_556
Sr6 Au1 Sr6 111.53(9) 2_554 6_556
Au4 Au2 In4 0.00(8) 8_655 8_655
Au4 Au2 Au4 56.60(9) 8_655 2_564
In4 Au2 Au4 56.60(9) 8_655 2_564
Au4 Au2 In4 56.60(9) 8_655 2_564
In4 Au2 In4 56.60(9) 8_655 2_564
Au4 Au2 In4 0.00(7) 2_564 2_564
Au4 Au2 Au4 143.69(9) 8_655 6_656
In4 Au2 Au4 143.69(9) 8_655 6_656
Au4 Au2 Au4 108.87(6) 2_564 6_656
In4 Au2 Au4 108.87(6) 2_564 6_656
Au4 Au2 In4 143.69(9) 8_655 6_656
In4 Au2 In4 143.69(9) 8_655 6_656
Au4 Au2 In4 108.87(6) 2_564 6_656
In4 Au2 In4 108.87(6) 2_564 6_656
Au4 Au2 In4 0.00(5) 6_656 6_656
Au4 Au2 Au4 108.87(6) 8_655 4
In4 Au2 Au4 108.87(6) 8_655 4
Au4 Au2 Au4 143.69(9) 2_564 4
In4 Au2 Au4 143.69(9) 2_564 4
Au4 Au2 Au4 61.17(8) 6_656 4
In4 Au2 Au4 61.17(8) 6_656 4
Au4 Au2 In4 108.87(6) 8_655 4
In4 Au2 In4 108.87(6) 8_655 4
Au4 Au2 In4 143.69(9) 2_564 4
In4 Au2 In4 143.69(9) 2_564 4
Au4 Au2 In4 61.17(8) 6_656 4
In4 Au2 In4 61.17(8) 6_656 4
Au4 Au2 In4 0.00(9) 4 4
Au4 Au2 Au3 150.38(5) 8_655 .
In4 Au2 Au3 150.38(5) 8_655 .
Au4 Au2 Au3 150.38(5) 2_564 .
In4 Au2 Au3 150.38(5) 2_564 .
Au4 Au2 Au3 57.17(6) 6_656 .
In4 Au2 Au3 57.17(6) 6_656 .
Au4 Au2 Au3 57.17(6) 4 .
In4 Au2 Au3 57.17(6) 4 .
Au4 Au2 In5 63.35(8) 8_655 1_554
In4 Au2 In5 63.35(8) 8_655 1_554
Au4 Au2 In5 63.35(8) 2_564 1_554
In4 Au2 In5 63.35(8) 2_564 1_554
Au4 Au2 In5 145.17(7) 6_656 1_554
In4 Au2 In5 145.17(7) 6_656 1_554
Au4 Au2 In5 145.17(7) 4 1_554
In4 Au2 In5 145.17(7) 4 1_554
Au3 Au2 In5 111.50(11) . 1_554
Au4 Au2 Au1 108.60(8) 8_655 .
In4 Au2 Au1 108.60(8) 8_655 .
Au4 Au2 Au1 108.60(8) 2_564 .
In4 Au2 Au1 108.60(8) 2_564 .
Au4 Au2 Au1 107.64(7) 6_656 .
In4 Au2 Au1 107.64(7) 6_656 .
Au4 Au2 Au1 107.64(7) 4 .
In4 Au2 Au1 107.64(7) 4 .
Au3 Au2 Au1 59.64(7) . .
In5 Au2 Au1 51.86(9) 1_554 .
Au4 Au2 Sr6 76.27(9) 8_655 2_554
In4 Au2 Sr6 76.27(9) 8_655 2_554
Au4 Au2 Sr6 126.30(11) 2_564 2_554
In4 Au2 Sr6 126.30(11) 2_564 2_554
Au4 Au2 Sr6 124.68(11) 6_656 2_554
In4 Au2 Sr6 124.68(11) 6_656 2_554
Au4 Au2 Sr6 71.27(9) 4 2_554
In4 Au2 Sr6 71.27(9) 4 2_554
Au3 Au2 Sr6 74.41(9) . 2_554
In5 Au2 Sr6 73.93(10) 1_554 2_554
Au1 Au2 Sr6 61.07(8) . 2_554
Au4 Au3 In4 0.00(8) 7_565 7_565
Au4 Au3 In4 64.60(9) 7_565 .
In4 Au3 In4 64.60(9) 7_565 .
Au4 Au3 Au4 173.46(9) 7_565 6_656
In4 Au3 Au4 173.46(9) 7_565 6_656
In4 Au3 Au4 115.36(7) . 6_656
Au4 Au3 In4 173.46(9) 7_565 6_656
In4 Au3 In4 173.46(9) 7_565 6_656
In4 Au3 In4 115.36(7) . 6_656
Au4 Au3 In4 0.00(9) 6_656 6_656
Au4 Au3 Au4 115.36(7) 7_565 4
In4 Au3 Au4 115.36(7) 7_565 4
In4 Au3 Au4 173.46(9) . 4
Au4 Au3 Au4 63.86(9) 6_656 4
In4 Au3 Au4 63.86(9) 6_656 4
Au4 Au3 In4 115.36(7) 7_565 4
In4 Au3 In4 115.36(7) 7_565 4
In4 Au3 In4 173.46(9) . 4
Au4 Au3 In4 63.86(9) 6_656 4
In4 Au3 In4 63.86(9) 6_656 4
Au4 Au3 In4 0.00(9) 4 4
Au4 Au3 Au1 124.30(8) 7_565 6_656
In4 Au3 Au1 124.30(8) 7_565 6_656
In4 Au3 Au1 124.30(8) . 6_656
Au4 Au3 Au1 61.59(6) 6_656 6_656
In4 Au3 Au1 61.59(6) 6_656 6_656
Au4 Au3 Au1 61.59(6) 4 6_656
In4 Au3 Au1 61.59(6) 4 6_656
Au4 Au3 Au2 112.80(8) 7_565 .
In4 Au3 Au2 112.80(8) 7_565 .
In4 Au3 Au2 112.80(8) . .
Au4 Au3 Au2 60.87(7) 6_656 .
In4 Au3 Au2 60.87(7) 6_656 .
Au4 Au3 Au2 60.87(7) 4 .
In4 Au3 Au2 60.87(7) 4 .
Au1 Au3 Au2 110.90(9) 6_656 .
Au4 Au3 Au1 60.11(6) 7_565 .
In4 Au3 Au1 60.11(6) 7_565 .
In4 Au3 Au1 60.11(6) . .
Au4 Au3 Au1 113.82(8) 6_656 .
In4 Au3 Au1 113.82(8) 6_656 .
Au4 Au3 Au1 113.82(8) 4 .
In4 Au3 Au1 113.82(8) 4 .
Au1 Au3 Au1 174.32(10) 6_656 .
Au2 Au3 Au1 63.42(7) . .
Au4 Au3 In5 122.05(10) 7_565 2_564
In4 Au3 In5 122.05(10) 7_565 2_564
In4 Au3 In5 62.84(8) . 2_564
Au4 Au3 In5 61.18(8) 6_656 2_564
In4 Au3 In5 61.18(8) 6_656 2_564
Au4 Au3 In5 119.67(10) 4 2_564
In4 Au3 In5 119.67(10) 4 2_564
Au1 Au3 In5 71.76(8) 6_656 2_564
Au2 Au3 In5 108.55(8) . 2_564
Au1 Au3 In5 109.47(7) . 2_564
Au4 In4 In4 0.00(11) 7_575 7_575
Au4 In4 Au3 122.30(5) 7_575 .
In4 In4 Au3 122.30(5) 7_575 .
Au4 In4 Au3 121.93(5) 7_575 6_556
In4 In4 Au3 121.93(5) 7_575 6_556
Au3 In4 Au3 109.64(6) . 6_556
Au4 In4 Au2 61.70(5) 7_575 2_565
In4 In4 Au2 61.70(5) 7_575 2_565
Au3 In4 Au2 108.18(9) . 2_565
Au3 In4 Au2 125.23(9) 6_556 2_565
Au4 In4 Au2 120.58(4) 7_575 6_556
In4 In4 Au2 120.58(4) 7_575 6_556
Au3 In4 Au2 104.77(8) . 6_556
Au3 In4 Au2 61.96(7) 6_556 6_556
Au2 In4 Au2 71.13(6) 2_565 6_556
Au4 In4 Au1 120.56(4) 7_575 .
In4 In4 Au1 120.56(4) 7_575 .
Au3 In4 Au1 64.32(7) . .
Au3 In4 Au1 60.69(7) 6_556 .
Au2 In4 Au1 172.42(9) 2_565 .
Au2 In4 Au1 111.05(7) 6_556 .
Au4 In4 In4 180.00(15) 7_575 7_565
In4 In4 In4 180.00(15) 7_575 7_565
Au3 In4 In4 57.70(5) . 7_565
Au3 In4 In4 58.07(5) 6_556 7_565
Au2 In4 In4 118.30(5) 2_565 7_565
Au2 In4 In4 59.42(4) 6_556 7_565
Au1 In4 In4 59.44(4) . 7_565
Au4 In4 Au4 180.00(15) 7_575 7_565
In4 In4 Au4 180.00(15) 7_575 7_565
Au3 In4 Au4 57.70(5) . 7_565
Au3 In4 Au4 58.07(5) 6_556 7_565
Au2 In4 Au4 118.30(5) 2_565 7_565
Au2 In4 Au4 59.42(4) 6_556 7_565
Au1 In4 Au4 59.44(4) . 7_565
In4 In4 Au4 0.00(7) 7_565 7_565
Au4 In4 In5 63.45(5) 7_575 5_566
In4 In4 In5 63.45(5) 7_575 5_566
Au3 In4 In5 131.14(10) . 5_566
Au3 In4 In5 63.49(6) 6_556 5_566
Au2 In4 In5 114.03(8) 2_565 5_566
Au2 In4 In5 111.15(10) 6_556 5_566
Au1 In4 In5 72.35(7) . 5_566
In4 In4 In5 116.55(5) 7_565 5_566
Au4 In4 In5 116.55(5) 7_565 5_566
Au4 In4 In5 64.01(5) 7_575 2_564
In4 In4 In5 64.01(5) 7_575 2_564
Au3 In4 In5 63.00(6) . 2_564
Au3 In4 In5 172.46(9) 6_556 2_564
Au2 In4 In5 60.94(8) 2_565 2_564
Au2 In4 In5 120.25(9) 6_556 2_564
Au1 In4 In5 112.78(9) . 2_564
In4 In4 In5 115.99(5) 7_565 2_564
Au4 In4 In5 115.99(5) 7_565 2_564
In5 In4 In5 119.44(8) 5_566 2_564
Au4 In4 Sr6 67.68(4) 7_575 2_564
In4 In4 Sr6 67.68(4) 7_575 2_564
Au3 In4 Sr6 71.77(8) . 2_564
Au3 In4 Sr6 110.42(10) 6_556 2_564
Au2 In4 Sr6 118.21(9) 2_565 2_564
Au2 In4 Sr6 170.56(8) 6_556 2_564
Au1 In4 Sr6 59.51(6) . 2_564
In4 In4 Sr6 112.32(4) 7_565 2_564
Au4 In4 Sr6 112.32(4) 7_565 2_564
In5 In4 Sr6 67.36(11) 5_566 2_564
In5 In4 Sr6 66.54(10) 2_564 2_564
Au1 In5 Au2 67.22(10) 1_556 1_556
Au1 In5 Au4 116.87(12) 1_556 3_546
Au2 In5 Au4 152.47(6) 1_556 3_546
Au1 In5 In4 116.87(12) 1_556 3_546
Au2 In5 In4 152.47(6) 1_556 3_546
Au4 In5 In4 0.00(9) 3_546 3_546
Au1 In5 Au4 116.87(12) 1_556 5_566
Au2 In5 Au4 152.47(6) 1_556 5_566
Au4 In5 Au4 53.09(9) 3_546 5_566
In4 In5 Au4 53.09(9) 3_546 5_566
Au1 In5 In4 116.87(12) 1_556 5_566
Au2 In5 In4 152.47(6) 1_556 5_566
Au4 In5 In4 53.09(9) 3_546 5_566
In4 In5 In4 53.09(9) 3_546 5_566
Au4 In5 In4 0.00(5) 5_566 5_566
Au1 In5 Au4 115.31(12) 1_556 2_565
Au2 In5 Au4 55.71(8) 1_556 2_565
Au4 In5 Au4 127.81(12) 3_546 2_565
In4 In5 Au4 127.81(12) 3_546 2_565
Au4 In5 Au4 102.79(8) 5_566 2_565
In4 In5 Au4 102.79(8) 5_566 2_565
Au1 In5 In4 115.31(12) 1_556 2_565
Au2 In5 In4 55.71(8) 1_556 2_565
Au4 In5 In4 127.81(12) 3_546 2_565
In4 In5 In4 127.81(12) 3_546 2_565
Au4 In5 In4 102.79(8) 5_566 2_565
In4 In5 In4 102.79(8) 5_566 2_565
Au4 In5 In4 0.00(7) 2_565 2_565
Au1 In5 Au4 115.31(12) 1_556 8_656
Au2 In5 Au4 55.71(8) 1_556 8_656
Au4 In5 Au4 102.79(8) 3_546 8_656
In4 In5 Au4 102.79(8) 3_546 8_656
Au4 In5 Au4 127.81(12) 5_566 8_656
In4 In5 Au4 127.81(12) 5_566 8_656
Au4 In5 Au4 51.98(9) 2_565 8_656
In4 In5 Au4 51.98(9) 2_565 8_656
Au1 In5 In4 115.31(12) 1_556 8_656
Au2 In5 In4 55.71(8) 1_556 8_656
Au4 In5 In4 102.79(8) 3_546 8_656
In4 In5 In4 102.79(8) 3_546 8_656
Au4 In5 In4 127.81(12) 5_566 8_656
In4 In5 In4 127.81(12) 5_566 8_656
Au4 In5 In4 51.98(9) 2_565 8_656
In4 In5 In4 51.98(9) 2_565 8_656
Au4 In5 In4 0.00(9) 8_656 8_656
Au1 In5 Au3 112.49(7) 1_556 2
Au2 In5 Au3 97.35(8) 1_556 2
Au4 In5 Au3 55.33(7) 3_546 2
In4 In5 Au3 55.33(7) 3_546 2
Au4 In5 Au3 104.88(11) 5_566 2
In4 In5 Au3 104.88(11) 5_566 2
Au4 In5 Au3 102.94(11) 2_565 2
In4 In5 Au3 102.94(11) 2_565 2
Au4 In5 Au3 54.15(7) 8_656 2
In4 In5 Au3 54.15(7) 8_656 2
Au1 In5 Au3 112.49(7) 1_556 2_565
Au2 In5 Au3 97.35(8) 1_556 2_565
Au4 In5 Au3 104.88(11) 3_546 2_565
In4 In5 Au3 104.88(11) 3_546 2_565
Au4 In5 Au3 55.33(7) 5_566 2_565
In4 In5 Au3 55.33(7) 5_566 2_565
Au4 In5 Au3 54.15(7) 2_565 2_565
In4 In5 Au3 54.15(7) 2_565 2_565
Au4 In5 Au3 102.94(11) 8_656 2_565
In4 In5 Au3 102.94(11) 8_656 2_565
Au3 In5 Au3 134.94(14) 2 2_565
Au2 Sr6 Au2 122.03(17) 2 2_565
Au2 Sr6 Au1 176.77(17) 2 2_565
Au2 Sr6 Au1 58.27(5) 2_565 2_565
Au2 Sr6 Au1 58.27(5) 2 2
Au2 Sr6 Au1 176.77(17) 2_565 2
Au1 Sr6 Au1 121.23(16) 2_565 2
Au2 Sr6 Au1 108.85(10) 2 6_656
Au2 Sr6 Au1 108.85(10) 2_565 6_656
Au1 Sr6 Au1 68.47(9) 2_565 6_656
Au1 Sr6 Au1 68.47(9) 2 6_656
Au2 Sr6 Au2 61.04(8) 2 6_556
Au2 Sr6 Au2 61.04(8) 2_565 6_556
Au1 Sr6 Au2 119.30(8) 2_565 6_556
Au1 Sr6 Au2 119.30(8) 2 6_556
Au1 Sr6 Au2 134.24(16) 6_656 6_556
Au2 Sr6 Au3 85.62(10) 2 .
Au2 Sr6 Au3 85.62(10) 2_565 .
Au1 Sr6 Au3 91.21(10) 2_565 .
Au1 Sr6 Au3 91.21(10) 2 .
Au1 Sr6 Au3 50.88(9) 6_656 .
Au2 Sr6 Au3 83.36(12) 6_556 .
Au2 Sr6 Au4 131.57(12) 2 2_565
Au2 Sr6 Au4 89.95(7) 2_565 2_565
Au1 Sr6 Au4 51.01(7) 2_565 2_565
Au1 Sr6 Au4 91.87(12) 2 2_565
Au1 Sr6 Au4 90.48(12) 6_656 2_565
Au2 Sr6 Au4 131.06(14) 6_556 2_565
Au3 Sr6 Au4 136.30(14) . 2_565
Au2 Sr6 In4 131.57(12) 2 2_565
Au2 Sr6 In4 89.95(7) 2_565 2_565
Au1 Sr6 In4 51.01(7) 2_565 2_565
Au1 Sr6 In4 91.87(12) 2 2_565
Au1 Sr6 In4 90.48(12) 6_656 2_565
Au2 Sr6 In4 131.06(14) 6_556 2_565
Au3 Sr6 In4 136.30(14) . 2_565
Au4 Sr6 In4 0.00(3) 2_565 2_565
Au2 Sr6 Au4 89.95(7) 2 8_656
Au2 Sr6 Au4 131.57(12) 2_565 8_656
Au1 Sr6 Au4 91.87(12) 2_565 8_656
Au1 Sr6 Au4 51.01(7) 2 8_656
Au1 Sr6 Au4 90.48(12) 6_656 8_656
Au2 Sr6 Au4 131.06(14) 6_556 8_656
Au3 Sr6 Au4 136.30(14) . 8_656
Au4 Sr6 Au4 44.64(8) 2_565 8_656
In4 Sr6 Au4 44.64(8) 2_565 8_656
Au2 Sr6 In4 89.95(7) 2 8_656
Au2 Sr6 In4 131.57(12) 2_565 8_656
Au1 Sr6 In4 91.87(12) 2_565 8_656
Au1 Sr6 In4 51.01(7) 2 8_656
Au1 Sr6 In4 90.48(12) 6_656 8_656
Au2 Sr6 In4 131.06(14) 6_556 8_656
Au3 Sr6 In4 136.30(14) . 8_656
Au4 Sr6 In4 44.64(8) 2_565 8_656
In4 Sr6 In4 44.64(8) 2_565 8_656
Au4 Sr6 In4 0.00(7) 8_656 8_656
Au2 Sr6 Au4 50.38(7) 2 3_546
Au2 Sr6 Au4 90.79(12) 2_565 3_546
Au1 Sr6 Au4 132.52(13) 2_565 3_546
Au1 Sr6 Au4 91.54(7) 2 3_546
Au1 Sr6 Au4 158.04(5) 6_656 3_546
Au2 Sr6 Au4 47.83(8) 6_556 3_546
Au3 Sr6 Au4 123.98(13) . 3_546
Au4 Sr6 Au4 99.50(12) 2_565 3_546
In4 Sr6 Au4 99.50(12) 2_565 3_546
Au4 Sr6 Au4 83.23(9) 8_656 3_546
In4 Sr6 Au4 83.23(9) 8_656 3_546

loop_
_geom_bond_atom_site_label_1
_geom_bond_atom_site_label_2
_geom_bond_distance
_geom_bond_site_symmetry_2
Au1 In5 2.682(4) 1_554
Au1 Au3 2.893(3) 6_556
Au1 In4 2.918(2) .
Au1 Au4 2.918(2) 7_565
Au1 In4 2.918(2) 7_565
Au1 Au3 3.033(3) .
Au1 Au2 3.144(3) .
Au1 Sr6 3.235(3) 2_564
Au1 Sr6 3.235(3) 2_554
Au1 Sr6 3.287(5) 6_556
Au2 Au4 2.817(2) 8_655
Au2 In4 2.817(2) 8_655
Au2 Au4 2.817(2) 2_564
Au2 In4 2.817(2) 2_564
Au2 Au4 2.916(3) 6_656
Au2 In4 2.916(3) 6_656
Au2 Au4 2.916(3) 4
Au2 In4 2.916(3) 4
Au2 Au3 2.946(3) .
Au2 In5 2.980(4) 1_554
Au2 Sr6 3.223(3) 2_554
Au3 Au4 2.776(3) 7_565
Au3 In4 2.776(3) 7_565
Au3 In4 2.776(3) .
Au3 Au4 2.805(3) 6_656
Au3 In4 2.805(3) 6_656
Au3 Au4 2.805(3) 4
Au3 In4 2.805(3) 4
Au3 Au1 2.893(3) 6_656
Au3 In5 3.0519(17) 2_564
In4 Au4 2.671(4) 7_575
In4 In4 2.671(4) 7_575
In4 Au3 2.805(3) 6_556
In4 Au2 2.817(2) 2_565
In4 Au2 2.916(3) 6_556
In4 In4 2.967(4) 7_565
In4 Au4 2.967(4) 7_565
In4 In5 2.988(4) 5_566
In4 In5 3.047(4) 2_564
In4 Sr6 3.516(5) 2_564
In5 Au1 2.682(4) 1_556
In5 Au2 2.980(4) 1_556
In5 Au4 2.988(4) 3_546
In5 In4 2.988(4) 3_546
In5 Au4 2.988(4) 5_566
In5 In4 2.988(4) 5_566
In5 Au4 3.047(4) 2_565
In5 In4 3.047(4) 2_565
In5 Au4 3.047(4) 8_656
In5 In4 3.047(4) 8_656
In5 Au3 3.0519(17) 2
In5 Au3 3.0519(17) 2_565
Sr6 Au2 3.223(3) 2
Sr6 Au2 3.223(3) 2_565
Sr6 Au1 3.235(3) 2_565
Sr6 Au1 3.235(3) 2
Sr6 Au1 3.287(5) 6_656
Sr6 Au2 3.342(5) 6_556
Sr6 Au4 3.516(5) 2_565
Sr6 In4 3.516(5) 2_565
Sr6 Au4 3.516(5) 8_656
Sr6 In4 3.516(5) 8_656
Sr6 Au4 3.585(5) 3_546
